data_4313778
loop_
_publ_author_name
'Carolyn J. Shorrock'
'Howard Jong'
'Raymond J. Batchelor'
'Daniel B. Leznoff'

_publ_contact_author
;
 D. B. Leznoff
 Dept. of Chemistry, Simon Fraser University
 8888 University Way
 Burnaby, B.C.
 Canada
 V5A 1S6
;
_publ_contact_author_email dleznoff@sfu.ca
_publ_contact_author_fax 604-291-3765
_publ_contact_author_phone 604-291-4887
_publ_section_title
;
 [Au(CN)4]- as a Supramolecular Building Block for Heterobimetallic
 Coordination Polymers
;
_journal_name_full 'Inorganic Chemistry'
_journal_page_first 3917
_journal_page_last 3924
_journal_paper_doi 10.1021/ic0341441
_journal_volume 42
_journal_year 2003
_chemical_formula_moiety ' C18 H12 Au2 Cu N10 O2 '
_chemical_formula_structural '[Cu(N2C10H8)(H2O)2][Au(CN)4]2 '
_chemical_formula_sum 'C18 H12 Au2 Cu N10 O2'
_chemical_formula_weight 857.84
_chemical_name_systematic ?
_space_group_IT_number 2
_symmetry_cell_setting triclinic
_symmetry_space_group_name_Hall '-P 1'
_symmetry_space_group_name_H-M 'P -1'
_atom_sites_solution_hydrogens difmap
_cell_angle_alpha 73.878(11)
_cell_angle_beta 89.642(11)
_cell_angle_gamma 73.102(11)
_cell_formula_units_Z 2
_cell_length_a 7.5006(9)
_cell_length_b 12.0252(18)
_cell_length_c 14.2116(17)
_cell_measurement_reflns_used 26
_cell_measurement_temperature 293
_cell_measurement_theta_max 24.00
_cell_measurement_theta_min 22.00
_cell_volume 1174.4(3)
_computing_cell_refinement 'NRC DIFRAC'
_computing_data_collection 'NRC DIFRAC'
_computing_data_reduction 'NRCVAX DATRD2'
_computing_molecular_graphics
; 
 CAMERON (Watkin et al 1996) 
 ORTEP 3 (Farrugia 1997)
;
_computing_publication_material
; 
 CRYSTALS (Watkin et al 2001) 
;
_computing_structure_refinement
; 
 CRYSTALS (Watkin et al 2001) 
;
_computing_structure_solution 'SIR 92 (Altomare et al, 1994)'
_diffrn_ambient_temperature 293
_diffrn_measured_fraction_theta_full 0.999
_diffrn_measurement_device 'Nonius CAD-4    '
_diffrn_measurement_method 'Theta/2theta scan b/P/b '
_diffrn_radiation_monochromator graphite
_diffrn_radiation_source 'xray tube'
_diffrn_radiation_type 'Molybdenum K\a'
_diffrn_radiation_wavelength 0.71073
_diffrn_reflns_av_R_equivalents 0.013
_diffrn_reflns_limit_h_max 8
_diffrn_reflns_limit_h_min -8
_diffrn_reflns_limit_k_max 13
_diffrn_reflns_limit_k_min 0
_diffrn_reflns_limit_l_max 16
_diffrn_reflns_limit_l_min -15
_diffrn_reflns_number 3717
_diffrn_reflns_theta_max 24.050
_diffrn_reflns_theta_min 2.015
_diffrn_standards_decay_% 0.00
_diffrn_standards_interval_count 300
_diffrn_standards_number 2
_exptl_absorpt_coefficient_mu 13.395
_exptl_absorpt_correction_T_max 0.0889
_exptl_absorpt_correction_T_min 0.0358
_exptl_absorpt_correction_type psi-scan
_exptl_crystal_colour ' pale blue '
_exptl_crystal_density_diffrn 2.426
_exptl_crystal_density_meas ?
_exptl_crystal_description ' block '
_exptl_crystal_F_000 786
_exptl_crystal_size_max 0.30
_exptl_crystal_size_mid 0.30
_exptl_crystal_size_min 0.20
_refine_diff_density_max 0.99
_refine_diff_density_min -0.88
_refine_ls_extinction_coef 13.1(12)
_refine_ls_extinction_method 'Larson 1970 Crystallographic Computing eq 22'
_refine_ls_goodness_of_fit_ref 1.7988
_refine_ls_hydrogen_treatment constr
_refine_ls_matrix_type full
_refine_ls_number_parameters 304
_refine_ls_number_reflns 3015
_refine_ls_R_factor_all 0.0383
_refine_ls_shift/su_max 0.000630
_refine_ls_structure_factor_coef F
_refine_ls_weighting_details
;
Method = SHELXL 97 (Sheldrick, 1997) 
 W = q / [Sigma^2(F*)+(P(1)p)^2+P(2)p+P(4)+P(5)Sin(theta) ] 
 
 0.100E-01 0.00 0.00 0.00 0.00 1.00 
;
_refine_ls_weighting_scheme calc
_refine_ls_wR_factor_all 0.0285
_refine_ls_wR_factor_ref 0.0278
_reflns_limit_h_max 8
_reflns_limit_h_min -8
_reflns_limit_k_max 13
_reflns_limit_k_min -12
_reflns_limit_l_max 16
_reflns_limit_l_min 0
_reflns_number_total 3715
_reflns_threshold_expression >2.50\s(I)
_cod_data_source_file ic0341441si20030211_011857_1.cif
_cod_data_source_block CubipyAuCN4
_cod_depositor_comments
;
The following automatic conversions were performed:

'_symmetry_cell_setting' value 'Triclinic ' changed to 'triclinic'
according to the built-in table from CIF Core dictionary named
'cif_core.dic' version 2.4.1 from 2010-06-29.

Automatic conversion script
Id: cif_fix_values 1646 2011-03-28 12:23:43Z adriana 

The following automatic conversions were performed:

'_exptl_crystal_density_meas' value 'not measured' was changed to '?'
- the value is perceived as not measured.

Automatic conversion script
Id: cif_fix_values 3008 2015-01-20 13:52:24Z robertas 
;
_cod_original_sg_symbol_H-M 'P -1 '
_cod_original_formula_sum ' C18 H12 Au2 Cu N10 O2 '
_cod_database_code 4313778

loop_
_symmetry_equiv_pos_as_xyz
x,y,z
-x,-y,-z

loop_
_atom_site_label
_atom_site_type_symbol
_atom_site_fract_x
_atom_site_fract_y
_atom_site_fract_z
_atom_site_U_iso_or_equiv
_atom_site_occupancy
_atom_site_adp_type
_atom_site_attached_hydrogens
Au1 Au 0.0000 0.0000 0.0000 0.0337 1.0000 Uani .
Au2 Au 0.03006(4) -0.35481(3) 0.27849(2) 0.0441 1.0000 Uani .
Au3 Au 0.5000 -0.5000 0.0000 0.0492 1.0000 Uani .
Cu1 Cu -0.58341(11) 0.10868(7) 0.21454(6) 0.0369 1.0000 Uani .
O1 O -0.7071(7) 0.2773(4) 0.1230(4) 0.0449 1.0000 Uani .
O2 O -0.8622(7) 0.1189(4) 0.3116(4) 0.0506 1.0000 Uani .
N1 N -0.4581(8) 0.1629(5) 0.3077(4) 0.0381 1.0000 Uani .
N2 N -0.4640(8) -0.0534(5) 0.3115(4) 0.0378 1.0000 Uani .
N11 N -0.3389(9) 0.1068(6) 0.1091(5) 0.0535 1.0000 Uani .
N12 N 0.2834(8) 0.0454(5) 0.1324(4) 0.0407 1.0000 Uani .
N21 N -0.1999(12) -0.2734(7) 0.0759(6) 0.0754 1.0000 Uani .
N22 N 0.021(1) -0.0944(6) 0.2831(5) 0.0580 1.0000 Uani .
N23 N 0.2440(13) -0.4471(6) 0.4850(6) 0.0811 1.0000 Uani .
N24 N 0.0546(11) -0.6232(7) 0.2998(6) 0.0698 1.0000 Uani .
N31 N 0.8972(12) -0.6481(9) 0.1042(7) 0.0965 1.0000 Uani .
N32 N 0.6128(12) -0.6156(8) -0.1714(7) 0.0835 1.0000 Uani .
C1 C -0.4603(11) 0.2769(6) 0.2979(6) 0.0441 1.0000 Uani .
C2 C -0.3632(12) 0.3058(7) 0.3650(6) 0.0543 1.0000 Uani .
C3 C -0.2626(11) 0.2132(8) 0.4457(6) 0.0558 1.0000 Uani .
C4 C -0.262(1) 0.0968(7) 0.4560(6) 0.0462 1.0000 Uani .
C5 C -0.3611(9) 0.0734(6) 0.3870(5) 0.0366 1.0000 Uani .
C6 C -0.3694(9) -0.0484(6) 0.3887(5) 0.0358 1.0000 Uani .
C7 C -0.285(1) -0.1517(6) 0.4658(6) 0.0465 1.0000 Uani .
C8 C -0.2995(11) -0.2613(7) 0.4603(6) 0.0541 1.0000 Uani .
C9 C -0.3978(12) -0.2654(7) 0.3794(6) 0.0544 1.0000 Uani .
C10 C -0.476(1) -0.1600(6) 0.3064(6) 0.0482 1.0000 Uani .
C11 C -0.215(1) 0.0716(7) 0.0700(5) 0.0424 1.0000 Uani .
C12 C 0.181(1) 0.0280(6) 0.0859(5) 0.0379 1.0000 Uani .
C21 C -0.1164(12) -0.3000(7) 0.1483(6) 0.0534 1.0000 Uani .
C22 C 0.0219(11) -0.1854(7) 0.2780(6) 0.0498 1.0000 Uani .
C23 C 0.1699(12) -0.4137(7) 0.4098(6) 0.0547 1.0000 Uani .
C24 C 0.0419(12) -0.5244(7) 0.2891(6) 0.0538 1.0000 Uani .
C31 C 0.7517(13) -0.5954(9) 0.0683(7) 0.0673 1.0000 Uani .
C32 C 0.5701(12) -0.5770(8) -0.1081(7) 0.0590 1.0000 Uani .
H1 H -0.7273(7) 0.2784(4) 0.0586(4) 0.078(15) 1.0000 Uiso .
H2 H -0.8336(7) 0.2932(4) 0.1318(4) 0.078(15) 1.0000 Uiso .
H3 H -0.9405(7) 0.0830(4) 0.2894(4) 0.078(15) 1.0000 Uiso .
H4 H -0.8956(7) 0.2025(4) 0.2932(4) 0.078(15) 1.0000 Uiso .
H11 H -0.5299(11) 0.3399(6) 0.2430(6) 0.044(8) 1.0000 Uiso .
H12 H -0.3655(12) 0.3874(7) 0.3567(6) 0.057(8) 1.0000 Uiso .
H13 H -0.1940(11) 0.2309(8) 0.4927(6) 0.059(8) 1.0000 Uiso .
H14 H -0.195(1) 0.0327(7) 0.5109(6) 0.046(8) 1.0000 Uiso .
H17 H -0.220(1) -0.1466(6) 0.5208(6) 0.045(8) 1.0000 Uiso .
H18 H -0.2424(11) -0.3335(7) 0.5115(6) 0.049(8) 1.0000 Uiso .
H19 H -0.4100(12) -0.3403(7) 0.3749(6) 0.054(8) 1.0000 Uiso .
H20 H -0.541(1) -0.1631(6) 0.2505(6) 0.047(8) 1.0000 Uiso .

loop_
_atom_site_aniso_label
_atom_site_aniso_U_11
_atom_site_aniso_U_22
_atom_site_aniso_U_33
_atom_site_aniso_U_23
_atom_site_aniso_U_13
_atom_site_aniso_U_12
Au1 0.0311(2) 0.0443(2) 0.0294(2) -0.01450(16) 0.00213(15) -0.01321(16)
Au2 0.04940(19) 0.04179(17) 0.03864(19) -0.00992(13) 0.00148(13) -0.01161(13)
Au3 0.0375(2) 0.0557(3) 0.0468(3) -0.0094(2) 0.00224(19) -0.00771(19)
Cu1 0.0381(5) 0.0389(4) 0.0341(5) -0.0127(4) -0.0046(4) -0.0102(4)
O1 0.041(3) 0.047(3) 0.041(3) -0.010(2) -0.003(2) -0.007(2)
O2 0.056(3) 0.047(3) 0.049(3) -0.018(2) 0.005(3) -0.012(2)
N1 0.042(3) 0.040(3) 0.034(3) -0.014(3) -0.001(3) -0.012(3)
N2 0.041(3) 0.036(3) 0.035(3) -0.010(3) -0.001(3) -0.010(3)
N11 0.043(4) 0.075(5) 0.047(4) -0.029(4) 0.009(3) -0.014(3)
N12 0.037(3) 0.054(4) 0.037(3) -0.018(3) 0.000(3) -0.018(3)
N21 0.096(6) 0.082(5) 0.044(5) -0.004(4) -0.008(4) -0.033(5)
N22 0.058(4) 0.048(4) 0.070(5) -0.013(4) 0.009(4) -0.021(3)
N23 0.130(8) 0.046(4) 0.061(5) -0.013(4) -0.032(5) -0.019(4)
N24 0.075(5) 0.054(5) 0.078(6) -0.020(4) -0.017(4) -0.014(4)
N31 0.065(6) 0.122(7) 0.083(7) -0.045(6) -0.021(5) 0.017(5)
N32 0.074(6) 0.097(6) 0.078(6) -0.030(5) 0.024(5) -0.019(5)
C1 0.049(4) 0.043(4) 0.041(4) -0.012(3) 0.001(3) -0.015(3)
C2 0.060(5) 0.054(5) 0.060(5) -0.027(4) 0.006(4) -0.025(4)
C3 0.047(5) 0.074(6) 0.058(5) -0.034(5) -0.000(4) -0.021(4)
C4 0.041(4) 0.054(5) 0.045(5) -0.020(4) -0.002(4) -0.010(3)
C5 0.029(4) 0.045(4) 0.029(4) -0.009(3) 0.001(3) -0.005(3)
C6 0.030(4) 0.040(4) 0.035(4) -0.012(3) 0.007(3) -0.006(3)
C7 0.049(5) 0.051(4) 0.036(4) -0.010(3) 0.003(3) -0.011(4)
C8 0.050(5) 0.048(5) 0.052(5) -0.001(4) 0.009(4) -0.008(4)
C9 0.063(5) 0.039(4) 0.063(6) -0.013(4) 0.006(4) -0.018(4)
C10 0.046(4) 0.044(4) 0.052(5) -0.016(4) -0.008(4) -0.009(4)
C11 0.036(4) 0.058(5) 0.034(4) -0.022(4) 0.003(3) -0.008(4)
C12 0.038(4) 0.049(4) 0.031(4) -0.017(3) 0.004(3) -0.014(3)
C21 0.063(5) 0.057(5) 0.037(5) -0.010(4) -0.001(4) -0.018(4)
C22 0.047(5) 0.046(5) 0.051(5) -0.009(4) 0.004(4) -0.011(4)
C23 0.072(6) 0.039(4) 0.050(5) -0.014(4) -0.013(4) -0.010(4)
C24 0.059(5) 0.046(5) 0.053(5) -0.018(4) -0.007(4) -0.008(4)
C31 0.053(6) 0.078(6) 0.060(6) -0.023(5) -0.001(5) -0.002(5)
C32 0.040(5) 0.071(6) 0.062(6) -0.012(5) 0.017(4) -0.018(4)

loop_
_atom_type_symbol
_atom_type_scat_dispersion_real
_atom_type_scat_dispersion_imag
_atom_type_scat_Cromer_Mann_a1
_atom_type_scat_Cromer_Mann_b1
_atom_type_scat_Cromer_Mann_a2
_atom_type_scat_Cromer_Mann_b2
_atom_type_scat_Cromer_Mann_a3
_atom_type_scat_Cromer_Mann_b3
_atom_type_scat_Cromer_Mann_a4
_atom_type_scat_Cromer_Mann_b4
_atom_type_scat_Cromer_Mann_c
_atom_type_scat_source
'Au  ' -2.0133 8.8022 16.8819 0.4611 18.5913 8.6216 25.5582 1.4826 5.8600 36.3956 12.0658 International_Tables_Vol_IV_Table_2.2B
'Cu  ' 0.3201 1.2651 13.3380 3.5828 7.1676 0.2470 5.6158 11.3966 1.6735 64.8126 1.1910 International_Tables_Vol_IV_Table_2.2B
'O   ' 0.0106 0.0060 3.0485 13.2771 2.2868 5.7011 1.5463 0.3239 0.8670 32.9089 0.2508 International_Tables_Vol_IV_Table_2.2B
'N   ' 0.0061 0.0033 12.2126 0.0057 3.1322 9.8933 2.0125 28.9975 1.1663 0.5826 -11.5290 International_Tables_Vol_IV_Table_2.2B
'C   ' 0.0033 0.0016 2.3100 20.8439 1.0200 10.2075 1.5886 0.5687 0.8650 51.6512 0.2156 International_Tables_Vol_IV_Table_2.2B
'H   ' 0.0000 0.0000 0.4930 10.5109 0.3229 26.1257 0.1402 3.1424 0.0408 57.7998 0.0030 International_Tables_Vol_IV_Table_2.2B

loop_
_geom_angle_atom_site_label_1
_geom_angle_site_symmetry_1
_geom_angle_atom_site_label_2
_geom_angle_site_symmetry_2
_geom_angle_atom_site_label_3
_geom_angle_site_symmetry_3
_geom_angle
_geom_angle_publ_flag
C11 . Au1 . C11 2_555 179.994 yes
C11 . Au1 . C12 . 91.8(3) yes
C11 2_555 Au1 . C12 . 88.2(3) yes
C11 . Au1 . C12 2_555 88.2(3) yes
C11 2_555 Au1 . C12 2_555 91.8(3) yes
C12 . Au1 . C12 2_555 179.994 yes
C21 . Au2 . C22 . 94.1(3) yes
C21 . Au2 . C23 . 177.8(3) yes
C22 . Au2 . C23 . 87.6(3) yes
C21 . Au2 . C24 . 89.7(3) yes
C22 . Au2 . C24 . 176.0(3) yes
C23 . Au2 . C24 . 88.6(3) yes
C31 . Au3 . C31 2_645 179.994 yes
C31 . Au3 . C32 . 88.5(4) yes
C31 2_645 Au3 . C32 . 91.5(4) yes
C31 . Au3 . C32 2_645 91.5(4) yes
C31 2_645 Au3 . C32 2_645 88.5(4) yes
C32 . Au3 . C32 2_645 179.994 yes
O1 . Cu1 . O2 . 91.46(18) yes
O1 . Cu1 . N1 . 95.7(2) yes
O2 . Cu1 . N1 . 91.6(2) yes
O1 . Cu1 . N2 . 176.6(2) yes
O2 . Cu1 . N2 . 86.6(2) yes
N1 . Cu1 . N2 . 81.6(2) yes
O1 . Cu1 . N11 . 84.6(2) yes
O2 . Cu1 . N11 . 174.6(2) yes
N1 . Cu1 . N11 . 92.6(2) yes
N2 . Cu1 . N11 . 97.5(2) yes
O1 . Cu1 . N12 1_455 87.8(2) yes
O2 . Cu1 . N12 1_455 84.3(2) yes
N1 . Cu1 . N12 1_455 174.6(2) yes
N2 . Cu1 . N12 1_455 94.7(2) yes
N11 . Cu1 . N12 1_455 91.8(2) yes
Cu1 . O1 . H1 . 113.65(14) no
Cu1 . O1 . H2 . 105.54(14) no
H1 . O1 . H2 . 91.524 no
Cu1 . O2 . H3 . 110.41(12) no
Cu1 . O2 . H4 . 91.08(11) no
H3 . O2 . H4 . 117.927 no
Cu1 . N1 . C1 . 125.8(5) yes
Cu1 . N1 . C5 . 115.1(5) yes
C1 . N1 . C5 . 119.1(6) yes
Cu1 . N2 . C6 . 113.9(4) yes
Cu1 . N2 . C10 . 126.3(5) yes
C6 . N2 . C10 . 119.7(6) yes
Cu1 . N11 . C11 . 160.2(7) yes
Cu1 1_655 N12 . C12 . 167.0(6) yes
N1 . C1 . C2 . 121.8(7) yes
N1 . C1 . H11 . 119.2(4) no
C2 . C1 . H11 . 119.0(5) no
C1 . C2 . C3 . 118.7(7) yes
C1 . C2 . H12 . 120.8(5) no
C3 . C2 . H12 . 120.5(5) no
C2 . C3 . C4 . 119.3(7) yes
C2 . C3 . H13 . 120.3(5) no
C4 . C3 . H13 . 120.5(5) no
C3 . C4 . C5 . 119.4(7) yes
C3 . C4 . H14 . 120.3(5) no
C5 . C4 . H14 . 120.3(4) no
N1 . C5 . C4 . 121.7(7) yes
N1 . C5 . C6 . 113.6(6) yes
C4 . C5 . C6 . 124.7(6) yes
N2 . C6 . C5 . 115.7(6) yes
N2 . C6 . C7 . 121.8(7) yes
C5 . C6 . C7 . 122.5(6) yes
C6 . C7 . C8 . 118.2(7) yes
C6 . C7 . H17 . 120.9(4) no
C8 . C7 . H17 . 120.9(5) no
C7 . C8 . C9 . 119.5(7) yes
C7 . C8 . H18 . 120.1(5) no
C9 . C8 . H18 . 120.4(5) no
C8 . C9 . C10 . 119.0(7) yes
C8 . C9 . H19 . 120.4(5) no
C10 . C9 . H19 . 120.7(5) no
N2 . C10 . C9 . 121.9(7) yes
N2 . C10 . H20 . 119.2(4) no
C9 . C10 . H20 . 118.9(5) no
Au1 . C11 . N11 . 176.4(7) yes
Au1 . C12 . N12 . 178.5(6) yes
Au2 . C21 . N21 . 177.3(8) yes
Au2 . C22 . N22 . 176.1(8) yes
Au2 . C23 . N23 . 178.0(10) yes
Au2 . C24 . N24 . 176.3(8) yes
Au3 . C31 . N31 . 177.7(10) yes
Au3 . C32 . N32 . 176.5(9) yes

loop_
_geom_bond_atom_site_label_1
_geom_bond_site_symmetry_1
_geom_bond_atom_site_label_2
_geom_bond_site_symmetry_2
_geom_bond_distance
_geom_bond_publ_flag
Au1 . C11 . 1.997(7) yes
Au1 . C11 2_555 1.997(7) yes
Au1 . C12 . 1.990(7) yes
Au1 . C12 2_555 1.990(7) yes
Au2 . C21 . 1.998(8) yes
Au2 . C22 . 2.019(8) yes
Au2 . C23 . 1.986(8) yes
Au2 . C24 . 1.978(8) yes
Au3 . C31 . 1.992(9) yes
Au3 . C31 2_645 1.992(9) yes
Au3 . C32 . 2.00(1) yes
Au3 . C32 2_645 2.00(1) yes
Cu1 . O1 . 2.030(5) yes
Cu1 . O2 . 2.490(5) yes
Cu1 . N1 . 1.978(6) yes
Cu1 . N2 . 2.002(5) yes
Cu1 . N11 . 2.360(7) yes
Cu1 . N12 1_455 1.972(6) yes
O1 . H1 . 0.925 no
O1 . H2 . 0.927 no
O2 . H3 . 0.925 no
O2 . H4 . 0.922 no
N1 . C1 . 1.334(9) yes
N1 . C5 . 1.356(8) yes
N2 . C6 . 1.335(9) yes
N2 . C10 . 1.333(9) yes
N11 . C11 . 1.114(9) yes
N12 . C12 . 1.117(8) yes
N21 . C21 . 1.12(1) yes
N22 . C22 . 1.114(9) yes
N23 . C23 . 1.12(1) yes
N24 . C24 . 1.13(1) yes
N31 . C31 . 1.131(11) yes
N32 . C32 . 1.126(11) yes
C1 . C2 . 1.38(1) yes
C1 . H11 . 0.950 no
C2 . C3 . 1.392(11) yes
C2 . H12 . 0.950 no
C3 . C4 . 1.366(11) yes
C3 . H13 . 0.950 no
C4 . C5 . 1.37(1) yes
C4 . H14 . 0.950 no
C5 . C6 . 1.478(9) yes
C6 . C7 . 1.39(1) yes
C7 . C8 . 1.376(11) yes
C7 . H17 . 0.950 no
C8 . C9 . 1.390(12) yes
C8 . H18 . 0.950 no
C9 . C10 . 1.37(1) yes
C9 . H19 . 0.950 no
C10 . H20 . 0.950 no

loop_
_geom_contact_atom_site_label_1
_geom_contact_site_symmetry_1
_geom_contact_atom_site_label_2
_geom_contact_site_symmetry_2
_geom_contact_distance
_geom_contact_publ_flag
Au2 . N32 2_645 3.052(9) ?

loop_
_geom_hbond_atom_site_label_D
_geom_hbond_site_symmetry_D
_geom_hbond_atom_site_label_H
_geom_hbond_site_symmetry_H
_geom_hbond_atom_site_label_A
_geom_hbond_site_symmetry_A
_geom_hbond_distance_DH
_geom_hbond_distance_HA
_geom_hbond_distance_DA
_geom_hbond_angle_DHA
_geom_hbond_publ_flag
O1 . H1 . N21 2_455 0.93 2.01 2.932(9) 173 no
O1 . H2 . N31 1_365 0.93 1.94 2.831(10) 161 no
O2 . H3 . N22 1_455 0.93 2.26 3.067(9) 145 no
O2 . H4 . N24 1_465 0.92 2.05 2.936(9) 161 no

loop_
_geom_torsion_atom_site_label_1
_geom_torsion_atom_site_label_2
_geom_torsion_atom_site_label_3
_geom_torsion_atom_site_label_4
_geom_torsion
_geom_torsion_site_symmetry_1
_geom_torsion_site_symmetry_2
_geom_torsion_site_symmetry_3
_geom_torsion_site_symmetry_4
_geom_torsion_publ_flag
? ? ? ? ? ? ? ? ? ?
